data_4338921
loop_
_publ_author_name
'Ortega-Villar, Norma'
'Ugalde-Sald\'ivar, V\'ictor M'
'Mu\~noz, M Carmen'
'Ortiz-Frade, Luis A'
'Alvarado-Rodr\'iguez, Jos\'e G'
'Real, Jos\'e A'
'Moreno-Esparza, Rafael'

_publ_section_title
;
 Synthesis and relative stability of a series of compounds of type
 [Fe(II)(bztpen)X]+, where bztpen=pentadentate ligand, N5, and
 X-=monodentate anion.
;
_journal_issue 18
_journal_name_full 'Inorganic chemistry'
_journal_page_first 7285
_journal_page_last 7293
_journal_paper_doi 10.1021/ic0620743
_journal_volume 46
_journal_year 2007
_chemical_formula_moiety 'C28 H29 Fe N6 O, F6 P'
_chemical_formula_sum 'C28 H29 F6 Fe N6 O P'
_chemical_formula_weight 666.39
_chemical_name_systematic
;
N-benzyl-N,N?,N?-tris(2-pyridylmethyl)ethylenediamine)(cyanato)
iron(II) hexafluorophosphate 
;
_space_group_IT_number 61
_symmetry_cell_setting orthorhombic
_symmetry_space_group_name_Hall '-P 2ac 2ab'
_symmetry_space_group_name_H-M 'P b c a'
_atom_sites_solution_hydrogens geom
_atom_sites_solution_primary direct
_atom_sites_solution_secondary difmap
_audit_creation_date 2006-10-27T11:55:00-00:00
_audit_creation_method 'WinGX routine CIF_UPDATE'
_cell_angle_alpha 90
_cell_angle_beta 90
_cell_angle_gamma 90
_cell_formula_units_Z 8
_cell_length_a 18.2270(3)
_cell_length_b 17.7030(3)
_cell_length_c 18.2500(4)
_cell_measurement_temperature 298(2)
_cell_volume 5888.77(19)
_computing_cell_refinement 'HKL DENZO'
_computing_data_collection COLLECT
_computing_data_reduction 'HKL DENZO and SCALEPACK'
_computing_structure_refinement 'SHELXL-97 (Sheldrick, 1997)'
_computing_structure_solution SHELXS-97
_diffrn_ambient_temperature 298(2)
_diffrn_measured_fraction_theta_full 0.996
_diffrn_measured_fraction_theta_max 0.996
_diffrn_measurement_device_type ' Enraf-Nonius CAD4'
_diffrn_measurement_method ' 2\q/\w'
_diffrn_radiation_monochromator graphite
_diffrn_radiation_probe x-ray
_diffrn_radiation_type MoK\a
_diffrn_radiation_wavelength 0.71073
_diffrn_reflns_av_R_equivalents 0.0729
_diffrn_reflns_av_unetI/netI 0.0665
_diffrn_reflns_limit_h_max 16
_diffrn_reflns_limit_h_min -22
_diffrn_reflns_limit_k_max 22
_diffrn_reflns_limit_k_min -22
_diffrn_reflns_limit_l_max 14
_diffrn_reflns_limit_l_min -23
_diffrn_reflns_number 40513
_diffrn_reflns_theta_full 26.69
_diffrn_reflns_theta_max 26.69
_diffrn_reflns_theta_min 1.95
_exptl_absorpt_coefficient_mu 0.638
_exptl_absorpt_correction_type none
_exptl_crystal_colour yellow
_exptl_crystal_density_diffrn 1.503
_exptl_crystal_density_method 'not measured'
_exptl_crystal_description prismatic
_exptl_crystal_F_000 2736
_exptl_crystal_size_max 0.06
_exptl_crystal_size_mid 0.04
_exptl_crystal_size_min 0.02
_refine_diff_density_max 1.02
_refine_diff_density_min -0.437
_refine_diff_density_rms 0.107
_refine_ls_extinction_coef 0.0017(6)
_refine_ls_extinction_expression Fc^*^=kFc[1+0.001xFc^2^\l^3^/sin(2\q)]^-1/4^
_refine_ls_extinction_method SHELXL
_refine_ls_goodness_of_fit_ref 0.898
_refine_ls_hydrogen_treatment constr
_refine_ls_matrix_type full
_refine_ls_number_parameters 390
_refine_ls_number_reflns 6205
_refine_ls_number_restraints 0
_refine_ls_restrained_S_all 0.898
_refine_ls_R_factor_all 0.1389
_refine_ls_R_factor_gt 0.0688
_refine_ls_shift/su_max 0.004
_refine_ls_shift/su_mean 0
_refine_ls_structure_factor_coef Fsqd
_refine_ls_weighting_details 'calc w=1/[\s^2^(Fo^2^)+(0.2000P)^2^+0.0000P] where P=(Fo^2^+2Fc^2^)/3'
_refine_ls_weighting_scheme calc
_refine_ls_wR_factor_gt 0.2117
_refine_ls_wR_factor_ref 0.2745
_reflns_number_gt 3133
_reflns_number_total 6205
_reflns_threshold_expression >2sigma(I)
_cod_data_source_file ic0620743-file002.cif
_cod_data_source_block ja212
_cod_original_cell_volume 5888.78(19)
_cod_original_sg_symbol_Hall ' -P 2ac 2ab '
_cod_original_sg_symbol_H-M Pbca
_cod_database_code 4338921

loop_
_symmetry_equiv_pos_as_xyz
'x, y, z'
'-x+1/2, -y, z+1/2'
'x+1/2, -y+1/2, -z'
'-x, y+1/2, -z+1/2'
'-x, -y, -z'
'x-1/2, y, -z-1/2'
'-x-1/2, y-1/2, z'
'x, -y-1/2, z-1/2'

loop_
_atom_site_label
_atom_site_type_symbol
_atom_site_fract_x
_atom_site_fract_y
_atom_site_fract_z
_atom_site_U_iso_or_equiv
_atom_site_adp_type
_atom_site_occupancy
_atom_site_symmetry_multiplicity
_atom_site_calc_flag
_atom_site_refinement_flags
Fe1 Fe 0.29007(3) 0.13277(4) 0.23192(4) 0.0569(3) Uani 1 1 d .
N1 N 0.2870(2) 0.1441(2) 0.1139(2) 0.0642(11) Uani 1 1 d .
C1 C 0.2523(3) 0.1983(3) 0.0750(3) 0.0758(15) Uani 1 1 d .
H1 H 0.2204 0.2306 0.0996 0.079(3) Uiso 1 1 calc R
C2 C 0.2614(3) 0.2080(4) 0.0015(4) 0.0883(18) Uani 1 1 d .
H2 H 0.2373 0.2465 -0.0234 0.079(3) Uiso 1 1 calc R
C3 C 0.3074(3) 0.1591(4) -0.0345(4) 0.0868(17) Uani 1 1 d .
H3 H 0.3139 0.1636 -0.0848 0.079(3) Uiso 1 1 calc R
C4 C 0.3434(3) 0.1043(4) 0.0029(3) 0.0783(16) Uani 1 1 d .
H4 H 0.3754 0.0718 -0.0213 0.079(3) Uiso 1 1 calc R
C5 C 0.3321(2) 0.0973(3) 0.0776(3) 0.0604(12) Uani 1 1 d .
C6 C 0.3718(3) 0.0405(3) 0.1228(3) 0.0631(13) Uani 1 1 d .
H6A H 0.3806 -0.0046 0.0939 0.079(3) Uiso 1 1 calc R
H6B H 0.4189 0.0608 0.1378 0.079(3) Uiso 1 1 calc R
N2 N 0.32805(19) 0.0210(2) 0.1881(2) 0.0558(10) Uani 1 1 d .
C7 C 0.2625(3) -0.0233(3) 0.1670(3) 0.0656(13) Uani 1 1 d .
H7A H 0.2754 -0.0762 0.1624 0.079(3) Uiso 1 1 calc R
H7B H 0.2444 -0.0059 0.1199 0.079(3) Uiso 1 1 calc R
C8 C 0.2032(2) -0.0140(3) 0.2245(3) 0.0620(13) Uani 1 1 d .
N3 N 0.1953(2) 0.0552(3) 0.2511(2) 0.0636(11) Uani 1 1 d .
C9 C 0.1587(3) -0.0734(3) 0.2470(3) 0.0770(15) Uani 1 1 d .
H9 H 0.1667 -0.122 0.2293 0.079(3) Uiso 1 1 calc R
C10 C 0.1030(3) -0.0595(4) 0.2955(4) 0.0865(18) Uani 1 1 d .
H10 H 0.0716 -0.0982 0.3096 0.079(3) Uiso 1 1 calc R
C11 C 0.0937(3) 0.0116(4) 0.3230(3) 0.0825(17) Uani 1 1 d .
H11 H 0.0566 0.0219 0.3566 0.079(3) Uiso 1 1 calc R
C12 C 0.1413(3) 0.0682(4) 0.2994(3) 0.0742(15) Uani 1 1 d .
H12 H 0.1353 0.1168 0.3178 0.079(3) Uiso 1 1 calc R
C13 C 0.3709(3) -0.0203(3) 0.2446(3) 0.0623(12) Uani 1 1 d .
H13A H 0.4071 -0.0521 0.2207 0.079(3) Uiso 1 1 calc R
H13B H 0.3382 -0.0528 0.2723 0.079(3) Uiso 1 1 calc R
C14 C 0.4092(3) 0.0337(3) 0.2964(3) 0.0629(12) Uani 1 1 d .
H14A H 0.4318 0.0053 0.3358 0.079(3) Uiso 1 1 calc R
H14B H 0.4478 0.0601 0.2702 0.079(3) Uiso 1 1 calc R
N4 N 0.3577(2) 0.0896(2) 0.3277(2) 0.0597(10) Uani 1 1 d .
C15 C 0.3993(3) 0.1561(3) 0.3535(3) 0.0743(15) Uani 1 1 d .
H15A H 0.3664 0.1902 0.379 0.079(3) Uiso 1 1 calc R
H15B H 0.4367 0.1398 0.388 0.079(3) Uiso 1 1 calc R
C16 C 0.4348(3) 0.1968(3) 0.2919(3) 0.0686(14) Uani 1 1 d .
C17 C 0.4982(3) 0.2358(3) 0.3013(4) 0.0843(17) Uani 1 1 d .
H17 H 0.5207 0.2369 0.347 0.079(3) Uiso 1 1 calc R
C18 C 0.5289(4) 0.2732(4) 0.2438(5) 0.105(3) Uani 1 1 d .
H18 H 0.5729 0.2992 0.2497 0.079(3) Uiso 1 1 calc R
C19 C 0.4946(3) 0.2720(3) 0.1779(4) 0.090(2) Uani 1 1 d .
H19 H 0.5149 0.2966 0.1377 0.079(3) Uiso 1 1 calc R
C20 C 0.4288(3) 0.2336(3) 0.1715(3) 0.0778(16) Uani 1 1 d .
H20 H 0.4045 0.234 0.1267 0.079(3) Uiso 1 1 calc R
N5 N 0.3989(2) 0.1957(2) 0.2277(2) 0.0662(11) Uani 1 1 d .
C21 C 0.3107(3) 0.0580(3) 0.3874(3) 0.0688(14) Uani 1 1 d .
H21A H 0.2813 0.0175 0.367 0.079(3) Uiso 1 1 calc R
H21B H 0.2773 0.0973 0.4035 0.079(3) Uiso 1 1 calc R
C22 C 0.3508(2) 0.0278(3) 0.4539(3) 0.0687(14) Uani 1 1 d .
C23 C 0.3652(3) -0.0483(3) 0.4610(3) 0.0765(15) Uani 1 1 d .
H23 H 0.3515 -0.0811 0.4236 0.079(3) Uiso 1 1 calc R
C24 C 0.3993(3) -0.0765(4) 0.5217(4) 0.0876(18) Uani 1 1 d .
H24 H 0.4072 -0.1282 0.5259 0.079(3) Uiso 1 1 calc R
C25 C 0.4217(3) -0.0294(5) 0.5763(4) 0.0904(19) Uani 1 1 d .
H25 H 0.4456 -0.0487 0.6173 0.079(3) Uiso 1 1 calc R
C26 C 0.4093(4) 0.0436(5) 0.5707(3) 0.097(2) Uani 1 1 d .
H26 H 0.4247 0.0755 0.6081 0.079(3) Uiso 1 1 calc R
C27 C 0.3738(3) 0.0743(4) 0.5104(3) 0.0858(17) Uani 1 1 d .
H27 H 0.3656 0.1261 0.5079 0.079(3) Uiso 1 1 calc R
C28 C 0.2175(3) 0.2735(3) 0.2990(3) 0.0653(13) Uani 1 1 d .
N6 N 0.2387(3) 0.2213(3) 0.2772(3) 0.0905(16) Uani 1 1 d .
O1 O 0.1912(3) 0.3305(3) 0.3241(3) 0.1135(16) Uani 1 1 d .
P1 P 0.06451(8) 0.34193(9) 0.00887(9) 0.0744(5) Uani 1 1 d .
F1 F 0.1060(3) 0.2935(3) -0.0512(3) 0.159(2) Uani 1 1 d .
F2 F 0.0168(3) 0.3716(3) -0.0564(3) 0.164(2) Uani 1 1 d .
F3 F 0.1259(3) 0.4010(3) -0.0022(3) 0.1545(19) Uani 1 1 d .
F4 F 0.0019(3) 0.2813(3) 0.0182(3) 0.162(2) Uani 1 1 d .
F5 F 0.0247(3) 0.3887(3) 0.0678(3) 0.173(2) Uani 1 1 d .
F6 F 0.1093(3) 0.3031(4) 0.0691(3) 0.199(3) Uani 1 1 d .

loop_
_atom_site_aniso_label
_atom_site_aniso_U_11
_atom_site_aniso_U_22
_atom_site_aniso_U_33
_atom_site_aniso_U_23
_atom_site_aniso_U_13
_atom_site_aniso_U_12
Fe1 0.0505(5) 0.0573(5) 0.0630(5) -0.0095(3) 0.0028(3) 0.0069(3)
N1 0.057(2) 0.072(3) 0.063(3) -0.003(2) -0.0042(19) 0.0073(19)
C1 0.060(3) 0.082(4) 0.085(4) 0.010(3) -0.005(3) 0.012(3)
C2 0.076(4) 0.099(5) 0.090(5) 0.022(4) -0.015(3) 0.000(3)
C3 0.070(3) 0.122(5) 0.069(4) 0.008(4) -0.003(3) 0.001(4)
C4 0.066(3) 0.105(4) 0.063(4) -0.011(3) 0.004(3) -0.005(3)
C5 0.049(2) 0.067(3) 0.064(3) -0.009(3) -0.002(2) 0.004(2)
C6 0.062(3) 0.061(3) 0.066(3) -0.013(2) 0.006(2) 0.009(2)
N2 0.051(2) 0.059(2) 0.058(2) -0.0044(18) -0.0023(17) 0.0006(17)
C7 0.065(3) 0.061(3) 0.070(3) -0.014(2) -0.001(2) -0.006(2)
C8 0.053(3) 0.063(3) 0.070(4) -0.008(3) -0.005(2) -0.003(2)
N3 0.047(2) 0.077(3) 0.067(3) -0.007(2) -0.0028(18) -0.0001(19)
C9 0.072(3) 0.071(4) 0.087(4) -0.002(3) -0.012(3) -0.018(3)
C10 0.066(3) 0.113(5) 0.081(4) 0.006(4) 0.001(3) -0.024(3)
C11 0.051(3) 0.126(6) 0.070(4) -0.004(4) 0.002(3) -0.014(3)
C12 0.051(3) 0.091(4) 0.080(4) -0.012(3) -0.004(3) 0.003(3)
C13 0.060(3) 0.055(3) 0.072(3) 0.000(2) -0.002(2) 0.010(2)
C14 0.054(2) 0.063(3) 0.073(3) 0.001(3) -0.002(2) 0.003(2)
N4 0.059(2) 0.058(2) 0.062(3) -0.0085(19) -0.0035(18) 0.0008(18)
C15 0.070(3) 0.087(4) 0.066(3) -0.017(3) -0.006(3) -0.002(3)
C16 0.059(3) 0.068(3) 0.079(4) -0.020(3) 0.004(3) -0.001(2)
C17 0.073(3) 0.078(4) 0.102(5) -0.023(3) -0.002(3) -0.018(3)
C18 0.069(4) 0.081(5) 0.164(8) -0.054(5) 0.014(5) -0.021(3)
C19 0.086(4) 0.064(4) 0.122(6) -0.023(4) 0.043(4) -0.011(3)
C20 0.084(4) 0.068(3) 0.081(4) -0.009(3) 0.019(3) -0.009(3)
N5 0.064(2) 0.063(3) 0.071(3) -0.014(2) 0.011(2) -0.003(2)
C21 0.058(3) 0.086(4) 0.062(3) 0.002(3) 0.004(2) -0.001(2)
C22 0.058(3) 0.088(4) 0.060(3) 0.003(3) -0.001(2) -0.009(3)
C23 0.075(3) 0.082(4) 0.073(4) -0.004(3) -0.006(3) -0.010(3)
C24 0.076(4) 0.087(4) 0.100(5) 0.013(4) -0.002(3) -0.006(3)
C25 0.068(3) 0.126(6) 0.077(4) 0.022(4) -0.006(3) -0.010(4)
C26 0.093(4) 0.145(7) 0.052(4) -0.015(4) -0.002(3) -0.038(4)
C27 0.105(4) 0.089(4) 0.063(4) -0.013(3) 0.009(3) -0.006(3)
C28 0.064(3) 0.061(3) 0.072(4) 0.003(3) -0.008(3) -0.004(3)
N6 0.079(3) 0.080(3) 0.112(4) -0.024(3) 0.028(3) 0.011(3)
O1 0.137(4) 0.076(3) 0.128(4) -0.031(3) -0.014(3) 0.027(3)
P1 0.0745(9) 0.0732(10) 0.0753(10) -0.0052(8) -0.0096(7) 0.0072(7)
F1 0.138(3) 0.188(5) 0.151(4) -0.082(4) -0.011(3) 0.034(3)
F2 0.129(3) 0.214(6) 0.148(5) 0.059(4) -0.029(3) 0.019(4)
F3 0.143(4) 0.176(4) 0.145(4) -0.036(4) 0.040(3) -0.076(3)
F4 0.148(4) 0.165(4) 0.173(5) 0.022(4) -0.016(4) -0.068(4)
F5 0.122(3) 0.184(5) 0.212(6) -0.113(4) 0.051(4) -0.016(3)
F6 0.131(4) 0.328(8) 0.138(4) 0.103(5) -0.007(3) 0.061(5)

loop_
_atom_type_symbol
_atom_type_description
_atom_type_scat_dispersion_real
_atom_type_scat_dispersion_imag
_atom_type_scat_source
C C 0.0033 0.0016 'International Tables Vol C Tables 4.2.6.8 and 6.1.1.4'
H H 0 0 'International Tables Vol C Tables 4.2.6.8 and 6.1.1.4'
N N 0.0061 0.0033 'International Tables Vol C Tables 4.2.6.8 and 6.1.1.4'
O O 0.0106 0.006 'International Tables Vol C Tables 4.2.6.8 and 6.1.1.4'
P P 0.1023 0.0942 'International Tables Vol C Tables 4.2.6.8 and 6.1.1.4'
F F 0.0171 0.0103 'International Tables Vol C Tables 4.2.6.8 and 6.1.1.4'
Fe Fe 0.3463 0.8444 'International Tables Vol C Tables 4.2.6.8 and 6.1.1.4'

loop_
_geom_angle_atom_site_label_1
_geom_angle_atom_site_label_2
_geom_angle_atom_site_label_3
_geom_angle
N6 Fe1 N1 109.0(2)
N6 Fe1 N3 93.12(19)
N1 Fe1 N3 101.13(15)
N6 Fe1 N2 168.77(18)
N1 Fe1 N2 74.63(15)
N3 Fe1 N2 75.68(14)
N6 Fe1 N5 92.20(18)
N1 Fe1 N5 86.73(15)
N3 Fe1 N5 168.50(16)
N2 Fe1 N5 98.67(14)
N6 Fe1 N4 101.5(2)
N1 Fe1 N4 144.20(14)
N3 Fe1 N4 95.31(15)
N2 Fe1 N4 79.04(14)
N5 Fe1 N4 73.63(15)
C5 N1 C1 117.8(5)
C5 N1 Fe1 114.7(3)
C1 N1 Fe1 127.0(4)
N1 C1 C2 123.3(6)
N1 C1 H1 118.3
C2 C1 H1 118.3
C1 C2 C3 117.8(6)
C1 C2 H2 121.1
C3 C2 H2 121.1
C4 C3 C2 120.4(6)
C4 C3 H3 119.8
C2 C3 H3 119.8
C3 C4 C5 119.2(6)
C3 C4 H4 120.4
C5 C4 H4 120.4
N1 C5 C4 121.5(5)
N1 C5 C6 116.2(5)
C4 C5 C6 122.2(5)
N2 C6 C5 110.1(4)
N2 C6 H6A 109.6
C5 C6 H6A 109.6
N2 C6 H6B 109.6
C5 C6 H6B 109.6
H6A C6 H6B 108.2
C7 N2 C6 110.4(4)
C7 N2 C13 110.1(4)
C6 N2 C13 113.1(4)
C7 N2 Fe1 108.1(3)
C6 N2 Fe1 104.4(3)
C13 N2 Fe1 110.5(3)
N2 C7 C8 109.7(4)
N2 C7 H7A 109.7
C8 C7 H7A 109.7
N2 C7 H7B 109.7
C8 C7 H7B 109.7
H7A C7 H7B 108.2
N3 C8 C9 121.9(5)
N3 C8 C7 115.5(4)
C9 C8 C7 122.6(5)
C8 N3 C12 118.6(5)
C8 N3 Fe1 115.3(3)
C12 N3 Fe1 124.4(4)
C8 C9 C10 119.1(6)
C8 C9 H9 120.4
C10 C9 H9 120.4
C11 C10 C9 119.7(6)
C11 C10 H10 120.1
C9 C10 H10 120.1
C10 C11 C12 118.1(5)
C10 C11 H11 120.9
C12 C11 H11 120.9
N3 C12 C11 122.5(6)
N3 C12 H12 118.8
C11 C12 H12 118.8
N2 C13 C14 111.3(4)
N2 C13 H13A 109.4
C14 C13 H13A 109.4
N2 C13 H13B 109.4
C14 C13 H13B 109.4
H13A C13 H13B 108
N4 C14 C13 111.7(4)
N4 C14 H14A 109.3
C13 C14 H14A 109.3
N4 C14 H14B 109.3
C13 C14 H14B 109.3
H14A C14 H14B 107.9
C14 N4 C15 109.2(4)
C14 N4 C21 113.3(4)
C15 N4 C21 111.1(4)
C14 N4 Fe1 105.8(3)
C15 N4 Fe1 104.8(3)
C21 N4 Fe1 112.1(3)
C16 C15 N4 111.6(4)
C16 C15 H15A 109.3
N4 C15 H15A 109.3
C16 C15 H15B 109.3
N4 C15 H15B 109.3
H15A C15 H15B 108
N5 C16 C17 122.2(6)
N5 C16 C15 116.3(4)
C17 C16 C15 121.5(6)
C16 C17 C18 120.1(7)
C16 C17 H17 120
C18 C17 H17 120
C19 C18 C17 119.1(6)
C19 C18 H18 120.5
C17 C18 H18 120.5
C18 C19 C20 118.8(6)
C18 C19 H19 120.6
C20 C19 H19 120.6
N5 C20 C19 122.3(6)
N5 C20 H20 118.9
C19 C20 H20 118.9
C16 N5 C20 117.5(5)
C16 N5 Fe1 113.7(3)
C20 N5 Fe1 128.7(4)
N4 C21 C22 116.1(4)
N4 C21 H21A 108.3
C22 C21 H21A 108.3
N4 C21 H21B 108.3
C22 C21 H21B 108.3
H21A C21 H21B 107.4
C23 C22 C27 117.0(5)
C23 C22 C21 120.8(5)
C27 C22 C21 122.2(6)
C22 C23 C24 121.3(6)
C22 C23 H23 119.3
C24 C23 H23 119.3
C25 C24 C23 120.5(6)
C25 C24 H24 119.8
C23 C24 H24 119.8
C24 C25 C26 119.5(6)
C24 C25 H25 120.3
C26 C25 H25 120.3
C25 C26 C27 121.8(6)
C25 C26 H26 119.1
C27 C26 H26 119.1
C22 C27 C26 120.0(6)
C22 C27 H27 120
C26 C27 H27 120
N6 C28 O1 177.4(7)
C28 N6 Fe1 172.0(5)
F5 P1 F6 89.5(4)
F5 P1 F3 93.9(3)
F6 P1 F3 90.7(3)
F5 P1 F2 95.1(3)
F6 P1 F2 172.9(4)
F3 P1 F2 94.3(3)
F5 P1 F4 87.1(3)
F6 P1 F4 90.1(3)
F3 P1 F4 178.7(3)
F2 P1 F4 84.7(3)
F5 P1 F1 179.5(4)
F6 P1 F1 90.0(3)
F3 P1 F1 86.0(3)
F2 P1 F1 85.4(3)
F4 P1 F1 93.0(3)

loop_
_geom_bond_atom_site_label_1
_geom_bond_atom_site_label_2
_geom_bond_distance
Fe1 N6 2.005(5)
Fe1 N1 2.163(5)
Fe1 N3 2.234(4)
Fe1 N2 2.243(4)
Fe1 N5 2.276(4)
Fe1 N4 2.271(4)
N1 C5 1.342(6)
N1 C1 1.351(6)
C1 C2 1.362(8)
C1 H1 0.93
C2 C3 1.372(9)
C2 H2 0.93
C3 C4 1.356(8)
C3 H3 0.93
C4 C5 1.384(7)
C4 H4 0.93
C5 C6 1.488(7)
C6 N2 1.474(6)
C6 H6A 0.97
C6 H6B 0.97
N2 C7 1.480(6)
N2 C13 1.486(6)
C7 C8 1.516(7)
C7 H7A 0.97
C7 H7B 0.97
C8 N3 1.327(7)
C8 C9 1.389(7)
N3 C12 1.341(7)
C9 C10 1.370(8)
C9 H9 0.93
C10 C11 1.365(8)
C10 H10 0.93
C11 C12 1.394(8)
C11 H11 0.93
C12 H12 0.93
C13 C14 1.517(7)
C13 H13A 0.97
C13 H13B 0.97
C14 N4 1.478(6)
C14 H14A 0.97
C14 H14B 0.97
N4 C15 1.478(6)
N4 C21 1.494(6)
C15 C16 1.484(8)
C15 H15A 0.97
C15 H15B 0.97
C16 N5 1.342(7)
C16 C17 1.357(7)
C17 C18 1.360(10)
C17 H17 0.93
C18 C19 1.356(10)
C18 H18 0.93
C19 C20 1.383(8)
C19 H19 0.93
C20 N5 1.341(7)
C20 H20 0.93
C21 C22 1.514(7)
C21 H21A 0.97
C21 H21B 0.97
C22 C23 1.379(7)
C22 C27 1.384(8)
C23 C24 1.365(8)
C23 H23 0.93
C24 C25 1.362(9)
C24 H24 0.93
C25 C26 1.318(10)
C25 H25 0.93
C26 C27 1.387(9)
C26 H26 0.93
C27 H27 0.93
C28 N6 1.077(7)
C28 O1 1.207(7)
P1 F5 1.538(4)
P1 F6 1.531(5)
P1 F3 1.545(4)
P1 F2 1.565(5)
P1 F4 1.576(5)
P1 F1 1.585(5)
